data_7057897
loop_
_publ_author_name
'Smirnov, Andrey S.'
'Martins, Lu\'isa M. D. R. S.'
'Nikolaev, Dmitriy N.'
'Manzhos, Roman A.'
'Gurzhiy, Vlad V.'
'Krivenko, Alexander G.'
'Nikolaenko, Kirill O.'
'Belyakov, Alexander V.'
'Garabadzhiu, Alexander V.'
'Davidovich, Pavel B.'

_publ_section_title
;
 Structure and catalytic properties of novel copper isatin Schiff base
 complexes
;
_journal_issue 1
_journal_name_full 'New Journal of Chemistry'
_journal_page_first 188
_journal_paper_doi 10.1039/C8NJ02718H
_journal_volume 43
_journal_year 2019
_chemical_formula_moiety 'C17 H16 N2 O'
_chemical_formula_sum 'C17 H16 N2 O'
_chemical_formula_weight 264.32
_space_group_crystal_system monoclinic
_space_group_IT_number 15
_space_group_name_Hall '-C 2yc'
_space_group_name_H-M_alt 'C 1 2/c 1'
_symmetry_space_group_name_Hall '-C 2yc'
_symmetry_space_group_name_H-M 'C 1 2/c 1'
_atom_sites_solution_hydrogens geom
_audit_creation_date 2016-03-18
_audit_creation_method
;
Olex2 1.2
(compiled 2016.02.19 svn.r3266 for OlexSys, GUI svn.r5155)
;
_audit_update_record
;
2017-03-19 deposited with the CCDC.
2018-10-29 downloaded from the CCDC.
;
_cell_angle_alpha 90
_cell_angle_beta 108.884(3)
_cell_angle_gamma 90
_cell_formula_units_Z 8
_cell_length_a 13.6078(3)
_cell_length_b 19.5284(6)
_cell_length_c 11.3494(3)
_cell_measurement_reflns_used 3846
_cell_measurement_temperature 100(2)
_cell_measurement_theta_max 75.5020
_cell_measurement_theta_min 4.0870
_cell_volume 2853.64(14)
_computing_cell_refinement
;
CrysAlisPro, Agilent Technologies,
Version 1.171.37.35 (release 13-08-2014 CrysAlis171 .NET)
(compiled Aug 13 2014,18:06:01)
;
_computing_data_collection
;
CrysAlisPro, Agilent Technologies,
Version 1.171.37.35 (release 13-08-2014 CrysAlis171 .NET)
(compiled Aug 13 2014,18:06:01)
;
_computing_data_reduction
;
CrysAlisPro, Agilent Technologies,
Version 1.171.37.35 (release 13-08-2014 CrysAlis171 .NET)
(compiled Aug 13 2014,18:06:01)
;
_computing_molecular_graphics 'Olex2 (Dolomanov et al., 2009)'
_computing_publication_material 'Olex2 (Dolomanov et al., 2009)'
_computing_structure_refinement 'ShelXL (Sheldrick, 2015)'
_diffrn_ambient_environment N~2~
_diffrn_ambient_temperature 100(2)
_diffrn_detector 'CCD plate'
_diffrn_detector_area_resol_mean 10.3829
_diffrn_detector_type Atlas
_diffrn_measured_fraction_theta_full 0.971
_diffrn_measured_fraction_theta_max 0.960
_diffrn_measurement_details
;
#__ type_ start__ end____ width___ exp.time_
  1 omega  -14.00   32.00   1.0000    1.0000
omega____ theta____ kappa____ phi______ frames
    -      -41.4354   38.0000   60.0000 46

#__ type_ start__ end____ width___ exp.time_
  2 omega   -2.00   29.00   1.0000    1.0000
omega____ theta____ kappa____ phi______ frames
    -      -41.4354   38.0000  -90.0000 31

#__ type_ start__ end____ width___ exp.time_
  3 omega  -50.00  -24.00   1.0000    1.0000
omega____ theta____ kappa____ phi______ frames
    -      -41.4354   38.0000  -90.0000 26

#__ type_ start__ end____ width___ exp.time_
  4 omega -115.00  -13.00   1.0000    1.0000
omega____ theta____ kappa____ phi______ frames
    -      -41.4354  -57.0000  120.0000 102

#__ type_ start__ end____ width___ exp.time_
  5 omega   46.00   71.00   1.0000    1.0000
omega____ theta____ kappa____ phi______ frames
    -      112.0000  -45.0000   90.0000 25

#__ type_ start__ end____ width___ exp.time_
  6 omega   37.00   63.00   1.0000    1.0000
omega____ theta____ kappa____ phi______ frames
    -      112.0000  -77.0000   90.0000 26

#__ type_ start__ end____ width___ exp.time_
  7 omega   61.00  109.00   1.0000    1.0000
omega____ theta____ kappa____ phi______ frames
    -      112.0000  -95.0000  120.0000 48

#__ type_ start__ end____ width___ exp.time_
  8 omega  109.00  135.00   1.0000    1.0000
omega____ theta____ kappa____ phi______ frames
    -      112.0000  -77.0000   90.0000 26

#__ type_ start__ end____ width___ exp.time_
  9 omega  106.00  140.00   1.0000    1.0000
omega____ theta____ kappa____ phi______ frames
    -      112.0000  -77.0000   60.0000 34

#__ type_ start__ end____ width___ exp.time_
 10 omega   99.00  141.00   1.0000    1.0000
omega____ theta____ kappa____ phi______ frames
    -      112.0000  -61.0000   30.0000 42

#__ type_ start__ end____ width___ exp.time_
 11 omega   87.00  113.00   1.0000    1.0000
omega____ theta____ kappa____ phi______ frames
    -      112.0000 -125.0000  120.0000 26

#__ type_ start__ end____ width___ exp.time_
 12 omega   86.00  116.00   1.0000    1.0000
omega____ theta____ kappa____ phi______ frames
    -      112.0000 -111.0000   63.0000 30

#__ type_ start__ end____ width___ exp.time_
 13 omega   80.00  105.00   1.0000    1.0000
omega____ theta____ kappa____ phi______ frames
    -      112.0000  -95.0000   30.0000 25

#__ type_ start__ end____ width___ exp.time_
 14 omega   70.00  106.00   1.0000    1.0000
omega____ theta____ kappa____ phi______ frames
    -      112.0000  -95.0000   90.0000 36

#__ type_ start__ end____ width___ exp.time_
 15 omega   71.00   97.00   1.0000    1.0000
omega____ theta____ kappa____ phi______ frames
    -      112.0000  -45.0000    0.0000 26

#__ type_ start__ end____ width___ exp.time_
 16 omega   51.00   90.00   1.0000    1.0000
omega____ theta____ kappa____ phi______ frames
    -      112.0000  -30.0000  -90.0000 39

#__ type_ start__ end____ width___ exp.time_
 17 omega   65.00   91.00   1.0000    1.0000
omega____ theta____ kappa____ phi______ frames
    -      112.0000  -45.0000 -120.0000 26

#__ type_ start__ end____ width___ exp.time_
 18 omega  113.00  175.00   1.0000    1.0000
omega____ theta____ kappa____ phi______ frames
    -      112.0000   30.0000 -180.0000 62

#__ type_ start__ end____ width___ exp.time_
 19 omega  118.00  177.00   1.0000    1.0000
omega____ theta____ kappa____ phi______ frames
    -      112.0000  125.0000 -180.0000 59

#__ type_ start__ end____ width___ exp.time_
 20 omega   81.00  160.00   1.0000    1.0000
omega____ theta____ kappa____ phi______ frames
    -      112.0000   77.0000 -180.0000 79

#__ type_ start__ end____ width___ exp.time_
 21 omega   62.00   94.00   1.0000    1.0000
omega____ theta____ kappa____ phi______ frames
    -      112.0000   15.0000   30.0000 32

#__ type_ start__ end____ width___ exp.time_
 22 omega  108.00  134.00   1.0000    1.0000
omega____ theta____ kappa____ phi______ frames
    -      112.0000   15.0000   30.0000 26

#__ type_ start__ end____ width___ exp.time_
 23 omega   83.00  115.00   1.0000    1.0000
omega____ theta____ kappa____ phi______ frames
    -      112.0000   61.0000  120.0000 32

#__ type_ start__ end____ width___ exp.time_
 24 omega  101.00  136.00   1.0000    1.0000
omega____ theta____ kappa____ phi______ frames
    -      112.0000   30.0000  150.0000 35

#__ type_ start__ end____ width___ exp.time_
 25 omega  149.00  174.00   1.0000    1.0000
omega____ theta____ kappa____ phi______ frames
    -      112.0000   30.0000  150.0000 25
;
_diffrn_measurement_device 'four-circle diffractometer'
_diffrn_measurement_device_type 'SuperNova, Dual, Cu at zero, Atlas'
_diffrn_measurement_method '\w scans'
_diffrn_orient_matrix_UB_11 -0.0711756000
_diffrn_orient_matrix_UB_12 0.0267413000
_diffrn_orient_matrix_UB_13 -0.1264662000
_diffrn_orient_matrix_UB_21 -0.0455028000
_diffrn_orient_matrix_UB_22 -0.0724045000
_diffrn_orient_matrix_UB_23 -0.0334970000
_diffrn_orient_matrix_UB_31 -0.0846643000
_diffrn_orient_matrix_UB_32 0.0163943000
_diffrn_orient_matrix_UB_33 0.0588540000
_diffrn_radiation_monochromator mirror
_diffrn_radiation_probe x-ray
_diffrn_radiation_type CuK\a
_diffrn_radiation_wavelength 1.54184
_diffrn_reflns_av_R_equivalents 0.0288
_diffrn_reflns_av_unetI/netI 0.0271
_diffrn_reflns_Laue_measured_fraction_full 0.971
_diffrn_reflns_Laue_measured_fraction_max 0.960
_diffrn_reflns_limit_h_max 14
_diffrn_reflns_limit_h_min -17
_diffrn_reflns_limit_k_max 23
_diffrn_reflns_limit_k_min -24
_diffrn_reflns_limit_l_max 14
_diffrn_reflns_limit_l_min -14
_diffrn_reflns_number 8586
_diffrn_reflns_point_group_measured_fraction_full 0.971
_diffrn_reflns_point_group_measured_fraction_max 0.960
_diffrn_reflns_theta_full 67.684
_diffrn_reflns_theta_max 76.307
_diffrn_reflns_theta_min 4.113
_diffrn_source 'sealed X-ray tube'
_diffrn_source_type 'SuperNova (Cu) X-ray Source'
_exptl_absorpt_coefficient_mu 0.614
_exptl_absorpt_correction_T_max 1.00000
_exptl_absorpt_correction_T_min 0.88028
_exptl_absorpt_correction_type multi-scan
_exptl_absorpt_process_details
;
CrysAlisPro, Agilent Technologies,
Version 1.171.37.35 (release 13-08-2014 CrysAlis171 .NET)
(compiled Aug 13 2014,18:06:01)
Empirical absorption correction using spherical harmonics,
 implemented in SCALE3 ABSPACK scaling algorithm.
;
_exptl_crystal_colour yellow
_exptl_crystal_density_diffrn 1.230
_exptl_crystal_description prism
_exptl_crystal_F_000 1120
_exptl_crystal_size_max 0.25
_exptl_crystal_size_mid 0.19
_exptl_crystal_size_min 0.11
_refine_diff_density_max 0.213
_refine_diff_density_min -0.201
_refine_diff_density_rms 0.042
_refine_ls_extinction_method none
_refine_ls_goodness_of_fit_ref 1.035
_refine_ls_hydrogen_treatment constr
_refine_ls_matrix_type full
_refine_ls_number_parameters 184
_refine_ls_number_reflns 2881
_refine_ls_number_restraints 0
_refine_ls_restrained_S_all 1.035
_refine_ls_R_factor_all 0.0455
_refine_ls_R_factor_gt 0.0384
_refine_ls_shift/su_max 0.000
_refine_ls_shift/su_mean 0.000
_refine_ls_structure_factor_coef Fsqd
_refine_ls_weighting_details 'w=1/[\s^2^(Fo^2^)+(0.0543P)^2^+1.2773P] where P=(Fo^2^+2Fc^2^)/3'
_refine_ls_weighting_scheme calc
_refine_ls_wR_factor_gt 0.0975
_refine_ls_wR_factor_ref 0.1035
_reflns_Friedel_coverage 0.000
_reflns_number_gt 2474
_reflns_number_total 2881
_reflns_threshold_expression 'I > 2\s(I)'
_cod_data_source_file c8nj02718h2.cif
_cod_data_source_block xrd_23
_cod_depositor_comments 'Adding full bibliography for 7057891--7057914.cif.'
_cod_original_cell_volume 2853.65(14)
_cod_database_code 7057897
_shelxl_version_number 2013-4
_shelx_space_group_comment
;
The symmetry employed for this shelxl refinement is uniquely defined
by the following loop, which should always be used as a source of
symmetry information in preference to the above space-group names.
They are only intended as comments.
;
_reflns_odcompleteness_completeness 91.47
_reflns_odcompleteness_iscentric 1
_reflns_odcompleteness_theta 80.95
_olex2_refinement_description
;
1. Fixed Uiso
 At 1.2 times of:
  All C(H) groups
 At 1.5 times of:
  All C(H,H,H) groups
2.a Aromatic/amide H refined with riding coordinates:
 C6(H6), C7(H7), C8(H8), C9(H9), C15(H15), C16(H16), C17(H17)
2.b Idealised Me refined as rotating group:
 C10(H10A,H10B,H10C), C21(H21A,H21B,H21C), C22(H22A,H22B,H22C)
;

loop_
_space_group_symop_operation_xyz
'x, y, z'
'-x, y, -z+1/2'
'x+1/2, y+1/2, z'
'-x+1/2, y+1/2, -z+1/2'
'-x, -y, -z'
'x, -y, z-1/2'
'-x+1/2, -y+1/2, -z'
'x+1/2, -y+1/2, z-1/2'

loop_
_atom_site_label
_atom_site_type_symbol
_atom_site_fract_x
_atom_site_fract_y
_atom_site_fract_z
_atom_site_U_iso_or_equiv
_atom_site_adp_type
_atom_site_occupancy
_atom_site_site_symmetry_order
_atom_site_calc_flag
_atom_site_refinement_flags_posn
N1 N 0.99171(7) 0.22519(6) 0.05962(9) 0.0219(2) Uani 1 1 d .
C2 C 1.08353(9) 0.22930(6) 0.15575(10) 0.0211(2) Uani 1 1 d .
C3 C 1.12473(8) 0.30165(6) 0.15109(10) 0.0191(2) Uani 1 1 d .
C4 C 1.05005(9) 0.33492(6) 0.04284(10) 0.0203(2) Uani 1 1 d .
C5 C 0.97125(9) 0.28656(7) -0.00856(10) 0.0215(3) Uani 1 1 d .
C6 C 0.88677(9) 0.30077(7) -0.11230(11) 0.0269(3) Uani 1 1 d .
H6 H 0.8349 0.2685 -0.1456 0.032 Uiso 1 1 calc R
C7 C 0.88286(10) 0.36547(8) -0.16460(11) 0.0303(3) Uani 1 1 d .
H7 H 0.8272 0.3764 -0.2349 0.036 Uiso 1 1 calc R
C8 C 0.95951(10) 0.41437(7) -0.11525(12) 0.0290(3) Uani 1 1 d .
H8 H 0.9541 0.4573 -0.1523 0.035 Uiso 1 1 calc R
C9 C 1.04462(9) 0.39930(7) -0.01016(11) 0.0241(3) Uani 1 1 d .
H9 H 1.0963 0.4317 0.0233 0.029 Uiso 1 1 calc R
C10 C 0.92813(10) 0.16393(7) 0.02632(12) 0.0283(3) Uani 1 1 d .
H10A H 0.8597 0.1735 0.0289 0.042 Uiso 1 1 calc GR
H10B H 0.9588 0.1280 0.0842 0.042 Uiso 1 1 calc GR
H10C H 0.9239 0.1498 -0.0562 0.042 Uiso 1 1 calc GR
O11 O 1.12479(7) 0.18371(5) 0.22766(8) 0.0276(2) Uani 1 1 d .
N12 N 1.20885(8) 0.32022(5) 0.23345(9) 0.0214(2) Uani 1 1 d .
C13 C 1.25124(8) 0.38634(6) 0.22862(10) 0.0199(2) Uani 1 1 d .
C14 C 1.23698(9) 0.43783(7) 0.30729(11) 0.0227(3) Uani 1 1 d .
C15 C 1.28778(10) 0.49982(7) 0.31066(11) 0.0269(3) Uani 1 1 d .
H15 H 1.2792 0.5345 0.3627 0.032 Uiso 1 1 calc R
C16 C 1.35092(10) 0.51118(7) 0.23825(12) 0.0295(3) Uani 1 1 d .
H16 H 1.3840 0.5531 0.2413 0.035 Uiso 1 1 calc R
C17 C 1.36440(10) 0.45948(8) 0.16132(12) 0.0287(3) Uani 1 1 d .
H17 H 1.4068 0.4671 0.1128 0.034 Uiso 1 1 calc R
C18 C 1.31572(9) 0.39630(7) 0.15529(11) 0.0240(3) Uani 1 1 d .
C21 C 1.33143(12) 0.33987(8) 0.07284(14) 0.0358(3) Uani 1 1 d .
H21A H 1.3593 0.3003 0.1225 0.054 Uiso 1 1 calc GR
H21B H 1.3790 0.3549 0.0315 0.054 Uiso 1 1 calc GR
H21C H 1.2660 0.3284 0.0119 0.054 Uiso 1 1 calc GR
C22 C 1.16760(11) 0.42610(8) 0.38498(13) 0.0333(3) Uani 1 1 d .
H22A H 1.0963 0.4278 0.3327 0.050 Uiso 1 1 calc GR
H22B H 1.1800 0.4610 0.4477 0.050 Uiso 1 1 calc GR
H22C H 1.1822 0.3820 0.4241 0.050 Uiso 1 1 calc GR

loop_
_atom_site_aniso_label
_atom_site_aniso_U_11
_atom_site_aniso_U_22
_atom_site_aniso_U_33
_atom_site_aniso_U_23
_atom_site_aniso_U_13
_atom_site_aniso_U_12
N1 0.0213(5) 0.0200(6) 0.0224(5) -0.0013(4) 0.0044(4) -0.0021(4)
C2 0.0215(5) 0.0207(6) 0.0213(5) -0.0013(4) 0.0073(4) -0.0008(4)
C3 0.0200(5) 0.0178(6) 0.0202(5) -0.0001(4) 0.0076(4) 0.0011(4)
C4 0.0197(5) 0.0209(6) 0.0197(5) -0.0013(4) 0.0056(4) 0.0017(4)
C5 0.0218(5) 0.0208(6) 0.0224(5) -0.0025(4) 0.0079(4) 0.0011(5)
C6 0.0227(6) 0.0281(7) 0.0255(6) -0.0045(5) 0.0019(4) 0.0010(5)
C7 0.0291(6) 0.0306(8) 0.0242(6) 0.0008(5) -0.0009(5) 0.0066(5)
C8 0.0331(7) 0.0246(7) 0.0264(6) 0.0052(5) 0.0058(5) 0.0057(5)
C9 0.0246(6) 0.0224(7) 0.0246(5) 0.0007(5) 0.0069(4) 0.0011(5)
C10 0.0281(6) 0.0236(7) 0.0309(6) -0.0032(5) 0.0065(5) -0.0083(5)
O11 0.0289(4) 0.0215(5) 0.0284(4) 0.0057(4) 0.0037(3) -0.0013(4)
N12 0.0212(5) 0.0195(6) 0.0220(5) -0.0003(4) 0.0050(4) -0.0008(4)
C13 0.0176(5) 0.0186(6) 0.0196(5) 0.0005(4) 0.0005(4) 0.0003(4)
C14 0.0216(5) 0.0219(7) 0.0215(5) 0.0005(4) 0.0027(4) 0.0048(4)
C15 0.0316(6) 0.0185(7) 0.0251(6) -0.0019(5) 0.0017(5) 0.0041(5)
C16 0.0307(7) 0.0205(7) 0.0312(6) 0.0013(5) 0.0016(5) -0.0061(5)
C17 0.0258(6) 0.0307(8) 0.0293(6) 0.0018(5) 0.0086(5) -0.0054(5)
C18 0.0225(6) 0.0242(7) 0.0236(5) -0.0020(5) 0.0052(4) -0.0006(5)
C21 0.0391(7) 0.0352(9) 0.0395(7) -0.0101(6) 0.0215(6) -0.0039(6)
C22 0.0365(7) 0.0325(8) 0.0350(7) -0.0025(6) 0.0173(6) 0.0047(6)

loop_
_atom_type_symbol
_atom_type_description
_atom_type_scat_dispersion_real
_atom_type_scat_dispersion_imag
_atom_type_scat_source
C C 0.0181 0.0091 'International Tables Vol C Tables 4.2.6.8 and 6.1.1.4'
H H 0.0000 0.0000 'International Tables Vol C Tables 4.2.6.8 and 6.1.1.4'
N N 0.0311 0.0180 'International Tables Vol C Tables 4.2.6.8 and 6.1.1.4'
O O 0.0492 0.0322 'International Tables Vol C Tables 4.2.6.8 and 6.1.1.4'

loop_
_geom_angle_atom_site_label_1
_geom_angle_atom_site_label_2
_geom_angle_atom_site_label_3
_geom_angle
C2 N1 C5 110.86(10)
C2 N1 C10 124.64(11)
C5 N1 C10 124.33(10)
N1 C2 C3 106.08(10)
O11 C2 N1 126.59(12)
O11 C2 C3 127.30(11)
C4 C3 C2 106.02(9)
N12 C3 C2 119.38(11)
N12 C3 C4 134.60(12)
C5 C4 C3 106.15(10)
C9 C4 C3 133.64(11)
C9 C4 C5 120.20(11)
N1 C5 C4 110.85(10)
C6 C5 N1 127.08(12)
C6 C5 C4 122.07(12)
C5 C6 H6 121.5
C5 C6 C7 116.94(12)
C7 C6 H6 121.5
C6 C7 H7 118.9
C6 C7 C8 122.15(11)
C8 C7 H7 118.9
C7 C8 H8 119.8
C7 C8 C9 120.32(13)
C9 C8 H8 119.8
C4 C9 C8 118.31(12)
C4 C9 H9 120.8
C8 C9 H9 120.8
N1 C10 H10A 109.5
N1 C10 H10B 109.5
N1 C10 H10C 109.5
H10A C10 H10B 109.5
H10A C10 H10C 109.5
H10B C10 H10C 109.5
C3 N12 C13 120.61(10)
C14 C13 N12 119.08(11)
C14 C13 C18 121.38(12)
C18 C13 N12 119.17(11)
C13 C14 C22 120.52(12)
C15 C14 C13 118.26(11)
C15 C14 C22 121.22(12)
C14 C15 H15 119.3
C16 C15 C14 121.48(12)
C16 C15 H15 119.3
C15 C16 H16 120.3
C17 C16 C15 119.41(12)
C17 C16 H16 120.3
C16 C17 H17 119.4
C16 C17 C18 121.28(12)
C18 C17 H17 119.4
C13 C18 C21 120.57(12)
C17 C18 C13 118.19(11)
C17 C18 C21 121.24(11)
C18 C21 H21A 109.5
C18 C21 H21B 109.5
C18 C21 H21C 109.5
H21A C21 H21B 109.5
H21A C21 H21C 109.5
H21B C21 H21C 109.5
C14 C22 H22A 109.5
C14 C22 H22B 109.5
C14 C22 H22C 109.5
H22A C22 H22B 109.5
H22A C22 H22C 109.5
H22B C22 H22C 109.5

loop_
_geom_bond_atom_site_label_1
_geom_bond_atom_site_label_2
_geom_bond_distance
N1 C2 1.3694(15)
N1 C5 1.4046(16)
N1 C10 1.4529(16)
C2 C3 1.5273(17)
C2 O11 1.2154(15)
C3 C4 1.4683(15)
C3 N12 1.2740(15)
C4 C5 1.4062(17)
C4 C9 1.3854(18)
C5 C6 1.3815(16)
C6 H6 0.9300
C6 C7 1.390(2)
C7 H7 0.9300
C7 C8 1.3912(19)
C8 H8 0.9300
C8 C9 1.3987(17)
C9 H9 0.9300
C10 H10A 0.9600
C10 H10B 0.9600
C10 H10C 0.9600
N12 C13 1.4225(16)
C13 C14 1.3994(17)
C13 C18 1.4047(16)
C14 C15 1.3883(19)
C14 C22 1.5034(17)
C15 H15 0.9300
C15 C16 1.3856(19)
C16 H16 0.9300
C16 C17 1.385(2)
C17 H17 0.9300
C17 C18 1.3915(19)
C18 C21 1.5050(18)
C21 H21A 0.9600
C21 H21B 0.9600
C21 H21C 0.9600
C22 H22A 0.9600
C22 H22B 0.9600
C22 H22C 0.9600

loop_
_geom_torsion_atom_site_label_1
_geom_torsion_atom_site_label_2
_geom_torsion_atom_site_label_3
_geom_torsion_atom_site_label_4
_geom_torsion
N1 C2 C3 C4 -1.97(12)
N1 C2 C3 N12 177.95(10)
N1 C5 C6 C7 179.96(11)
C2 N1 C5 C4 -1.02(13)
C2 N1 C5 C6 179.15(11)
C2 C3 C4 C5 1.37(12)
C2 C3 C4 C9 -179.40(12)
C2 C3 N12 C13 177.50(10)
C3 C4 C5 N1 -0.31(12)
C3 C4 C5 C6 179.52(11)
C3 C4 C9 C8 -179.31(12)
C3 N12 C13 C14 101.34(13)
C3 N12 C13 C18 -85.56(14)
C4 C3 N12 C13 -2.6(2)
C4 C5 C6 C7 0.15(18)
C5 N1 C2 C3 1.83(12)
C5 N1 C2 O11 -176.32(11)
C5 C4 C9 C8 -0.17(17)
C5 C6 C7 C8 -0.47(19)
C6 C7 C8 C9 0.5(2)
C7 C8 C9 C4 -0.14(19)
C9 C4 C5 N1 -179.67(10)
C9 C4 C5 C6 0.17(17)
C10 N1 C2 C3 177.21(10)
C10 N1 C2 O11 -0.94(19)
C10 N1 C5 C4 -176.42(10)
C10 N1 C5 C6 3.75(19)
O11 C2 C3 C4 176.17(11)
O11 C2 C3 N12 -3.91(18)
N12 C3 C4 C5 -178.53(13)
N12 C3 C4 C9 0.7(2)
N12 C13 C14 C15 173.45(10)
N12 C13 C14 C22 -7.06(16)
N12 C13 C18 C17 -173.86(11)
N12 C13 C18 C21 6.05(17)
C13 C14 C15 C16 0.20(17)
C14 C13 C18 C17 -0.92(17)
C14 C13 C18 C21 178.99(11)
C14 C15 C16 C17 -0.46(19)
C15 C16 C17 C18 0.01(19)
C16 C17 C18 C13 0.66(18)
C16 C17 C18 C21 -179.26(12)
C18 C13 C14 C15 0.50(16)
C18 C13 C14 C22 180.00(11)
C22 C14 C15 C16 -179.29(12)
